data_1509782
loop_
_publ_author_name
'Jacobson, R.A.'
'Hackert, M.L.'

_publ_section_title
;
 The Crystal Structure of Silver Chromate
;
_journal_name_full 'Journal of Solid State Chemistry'
_journal_page_first 364
_journal_page_last 368
_journal_paper_doi 10.1016/0022-4596(71)90072-7
_journal_volume 3
_journal_year 1971
_chemical_formula_sum 'Ag2 Cr O4'
_space_group_IT_number 62
_symmetry_space_group_name_Hall '-P 2ac 2n'
_symmetry_space_group_name_H-M 'P n m a'
_cell_angle_alpha 90
_cell_angle_beta 90
_cell_angle_gamma 90
_cell_formula_units_Z 4
_cell_length_a 10.063
_cell_length_b 7.029
_cell_length_c 5.54
_cell_volume 391.860
_citation_journal_id_ASTM JSSCBI
_cod_data_source_file silver2-3_48.cif
_cod_data_source_block Ag2Cr1O4
_cod_original_cell_volume 391.8598
_cod_original_formula_sum 'Ag2 Cr1 O4'
_cod_database_code 1509782

loop_
_symmetry_equiv_pos_as_xyz
x,y,z
-x+1/2,-y,z+1/2
x+1/2,-y+1/2,-z+1/2
-x,y+1/2,-z
-x,-y,-z
x-1/2,y,-z-1/2
-x-1/2,y-1/2,z-1/2
x,-y-1/2,z

loop_
_atom_site_label
_atom_site_type_symbol
_atom_site_fract_x
_atom_site_fract_y
_atom_site_fract_z
_atom_site_occupancy
_atom_site_U_iso_or_equiv
O2 O-2 0.3502 0.25 0.2789 1 0.0
O1 O-2 0.1506 0.25 -0.0677 1 0.0
O3 O-2 0.3845 0.4353 -0.1417 1 0.0
Ag1 Ag+1 0.5 0.5 0.5 1 0.0
Ag2 Ag+1 0.134 0.25 0.5033 1 0.0
Cr1 Cr+6 0.3161 0.25 -0.0161 1 0.0
